data_4329649
loop_
_publ_author_name
'Igor O. Koshevoy'
'Yuh-Chia Chang'
'Antti J. Karttunen'
'Stanislav I. Selivanov'
'Janne J\"anis'
'Matti Haukka'
'Tapani Pakkanen'
'Sergey P. Tunik'
'Pi-Tai Chou'

_publ_section_title
;
 Intensely Luminescent Homoleptic Alkynyl Decanuclear Gold(I) Clusters and
 Their Cationic Octanuclear Phosphine Derivatives
;
_journal_name_full 'Inorganic Chemistry'
_journal_page_first 7392
_journal_page_last 7403
_journal_paper_doi 10.1021/ic300856h
_journal_volume 51
_journal_year 2012
_chemical_absolute_configuration unk
_chemical_formula_moiety 'C108 H114 Au8 O6 P4, C3 H6 O, 3(F6 P)'
_chemical_formula_sum 'C111 H120 Au8 F18 O7 P7'
_chemical_formula_weight 3700.59
_chemical_name_systematic
; 
 ? 
;
_space_group_IT_number 17
_symmetry_cell_setting orthorhombic
_symmetry_space_group_name_Hall 'P 2c 2'
_symmetry_space_group_name_H-M 'P 2 2 21'
_atom_sites_solution_hydrogens geom
_atom_sites_solution_primary direct
_atom_sites_solution_secondary difmap
_audit_creation_method SHELXL-97
_cell_angle_alpha 90.00
_cell_angle_beta 90.00
_cell_angle_gamma 90.00
_cell_formula_units_Z 2
_cell_length_a 13.8514(5)
_cell_length_b 16.7051(6)
_cell_length_c 29.3170(11)
_cell_measurement_reflns_used 9889
_cell_measurement_temperature 100(2)
_cell_measurement_theta_max 32.99
_cell_measurement_theta_min 2.36
_cell_volume 6783.6(4)
_computing_cell_refinement 'SAINT (Bruker AXS, 2009)'
_computing_data_collection 'APEX2 (Bruker AXS, 2010)'
_computing_data_reduction 'SAINT (Bruker AXS, 2009)'
_computing_molecular_graphics 'Diamond v.3.2g (Brandenburg, 2011)'
_computing_publication_material 'SHELXL-97 (Sheldrick, 2008)'
_computing_structure_refinement 'SHELXL-97 (Sheldrick, 2008)'
_computing_structure_solution 'SUPERFLIP (Palatinus & Chapuis, 2007)'
_diffrn_ambient_temperature 100(2)
_diffrn_detector_area_resol_mean 16
_diffrn_measured_fraction_theta_full 0.997
_diffrn_measured_fraction_theta_max 0.997
_diffrn_measurement_device '62mm x 62mm CCD camera on \k-goniostat'
_diffrn_measurement_device_type 'Bruker KAPPA APEX II DUO CCD'
_diffrn_measurement_method '\f scans and \w scans with \k offset'
_diffrn_radiation_monochromator 'curved graphite crystal'
_diffrn_radiation_source 'fine-focus sealed tube'
_diffrn_radiation_type MoK\a
_diffrn_radiation_wavelength 0.71073
_diffrn_reflns_av_R_equivalents 0.0516
_diffrn_reflns_av_sigmaI/netI 0.0463
_diffrn_reflns_limit_h_max 14
_diffrn_reflns_limit_h_min -17
_diffrn_reflns_limit_k_max 18
_diffrn_reflns_limit_k_min -20
_diffrn_reflns_limit_l_max 36
_diffrn_reflns_limit_l_min -33
_diffrn_reflns_number 36380
_diffrn_reflns_theta_full 26.00
_diffrn_reflns_theta_max 26.00
_diffrn_reflns_theta_min 1.91
_exptl_absorpt_coefficient_mu 8.767
_exptl_absorpt_correction_T_max 0.3862
_exptl_absorpt_correction_T_min 0.1758
_exptl_absorpt_correction_type numerical
_exptl_absorpt_process_details 'SADABS (Sheldrick, 2008)'
_exptl_crystal_colour yellow
_exptl_crystal_density_diffrn 1.812
_exptl_crystal_description block
_exptl_crystal_F_000 3482
_exptl_crystal_size_max 0.30
_exptl_crystal_size_mid 0.22
_exptl_crystal_size_min 0.13
_platon_squeeze_details
;
The contribution of the disordered solvent to the calculated structure factors
was taken into account with the BYPASS algorithm (van der Sluis & Spek, 1990),
implemented as the SQUEEZE option in PLATON (Spek, 2003).
;
_refine_diff_density_max 3.405
_refine_diff_density_min -6.338
_refine_diff_density_rms 0.333
_refine_ls_abs_structure_details 'Flack H D (1983), Acta Cryst. A39, 876-881'
_refine_ls_abs_structure_Flack 0.056(19)
_refine_ls_extinction_method none
_refine_ls_goodness_of_fit_ref 1.113
_refine_ls_hydrogen_treatment constr
_refine_ls_matrix_type full
_refine_ls_number_parameters 565
_refine_ls_number_reflns 13217
_refine_ls_number_restraints 477
_refine_ls_restrained_S_all 1.100
_refine_ls_R_factor_all 0.0646
_refine_ls_R_factor_gt 0.0603
_refine_ls_shift/su_max 0.001
_refine_ls_shift/su_mean 0.000
_refine_ls_structure_factor_coef Fsqd
_refine_ls_weighting_details 'calc w=1/[\s^2^(Fo^2^)+(0.0000P)^2^+363.8672P] where P=(Fo^2^+2Fc^2^)/3'
_refine_ls_weighting_scheme calc
_refine_ls_wR_factor_gt 0.1406
_refine_ls_wR_factor_ref 0.1422
_reflns_number_gt 12154
_reflns_number_total 13217
_reflns_threshold_expression >2sigma(I)
_cod_data_source_file ic300856h_si_002_2.cif
_cod_data_source_block 13
_cod_database_code 4329649

loop_
_symmetry_equiv_pos_as_xyz
'x, y, z'
'-x, -y, z+1/2'
'x, -y, -z'
'-x, y, -z+1/2'

loop_
_atom_site_label
_atom_site_type_symbol
_atom_site_fract_x
_atom_site_fract_y
_atom_site_fract_z
_atom_site_U_iso_or_equiv
_atom_site_adp_type
_atom_site_occupancy
_atom_site_symmetry_multiplicity
_atom_site_calc_flag
_atom_site_refinement_flags
Au1 Au 0.09967(6) 0.31800(4) 0.39550(2) 0.01809(15) Uani 1 1 d .
Au2 Au 0.09707(5) 0.11702(4) 0.39670(2) 0.01422(14) Uani 1 1 d .
Au3 Au 0.03296(4) 0.21804(4) 0.321306(18) 0.01376(12) Uani 1 1 d .
Au4 Au -0.16476(4) 0.21811(5) 0.271780(19) 0.01757(13) Uani 1 1 d .
P1 P 0.0609(4) 0.4300(3) 0.35587(15) 0.0203(11) Uani 1 1 d .
P2 P 0.0694(3) 0.0040(3) 0.35451(14) 0.0133(9) Uani 1 1 d .
P3 P 0.0000 0.7190(5) 0.2500 0.0280(14) Uani 1 2 d S
P4 P 0.5720(7) 0.7196(9) 0.4076(6) 0.32(2) Uani 1 1 d D
F1 F 0.0000 0.6229(11) 0.2500 0.062(7) Uani 1 2 d S
F2 F 0.0000 0.8140(9) 0.2500 0.040(5) Uani 1 2 d S
F3 F 0.0248(10) 0.7190(8) 0.3030(3) 0.043(3) Uani 1 1 d .
F4 F 0.1132(11) 0.7198(13) 0.2387(5) 0.073(4) Uani 1 1 d .
F7 F 0.5703(18) 0.6200(13) 0.4095(9) 0.164(4) Uani 1 1 d DU
F8 F 0.5738(18) 0.8195(13) 0.4056(9) 0.164(4) Uani 1 1 d DU
F9 F 0.632(2) 0.7218(16) 0.4566(8) 0.164(4) Uani 1 1 d DU
F10 F 0.6842(14) 0.7170(16) 0.3871(10) 0.164(4) Uani 1 1 d DU
F11 F 0.523(2) 0.7169(16) 0.3546(7) 0.164(4) Uani 1 1 d DU
F12 F 0.4629(15) 0.7214(17) 0.4307(9) 0.164(4) Uani 1 1 d DU
O1 O 0.2905(11) 0.3541(10) 0.4766(5) 0.042(4) Uani 1 1 d U
H1O H 0.3045 0.3964 0.4906 0.063 Uiso 1 1 calc R
O2 O -0.3554(10) 0.2760(11) 0.3364(5) 0.044(4) Uani 1 1 d U
H2O H -0.3580 0.2547 0.3105 0.067 Uiso 1 1 calc R
O3 O -0.4020(10) 0.1881(8) 0.2519(4) 0.028(3) Uani 1 1 d U
H3O H -0.4000 0.1378 0.2525 0.042 Uiso 1 1 calc R
C1 C 0.1563(15) 0.4999(11) 0.3550(6) 0.024(4) Uani 1 1 d U
C2 C 0.2307(14) 0.4931(11) 0.3873(6) 0.025(4) Uani 1 1 d U
H2 H 0.2282 0.4518 0.4095 0.030 Uiso 1 1 calc R
C3 C 0.3090(16) 0.5467(12) 0.3871(7) 0.034(5) Uani 1 1 d U
H3 H 0.3591 0.5420 0.4091 0.041 Uiso 1 1 calc R
C4 C 0.3119(16) 0.6068(13) 0.3543(7) 0.033(5) Uani 1 1 d U
H4 H 0.3653 0.6425 0.3532 0.039 Uiso 1 1 calc R
C5 C 0.2366(15) 0.6150(11) 0.3230(7) 0.027(4) Uani 1 1 d U
H5 H 0.2384 0.6579 0.3017 0.032 Uiso 1 1 calc R
C6 C 0.1605(17) 0.5631(11) 0.3221(8) 0.032(5) Uani 1 1 d U
H6 H 0.1109 0.5689 0.2999 0.039 Uiso 1 1 calc R
C7 C -0.0481(15) 0.4785(11) 0.3819(6) 0.024(4) Uani 1 1 d U
C8 C -0.0698(19) 0.5529(14) 0.3649(8) 0.041(6) Uani 1 1 d U
H8 H -0.0317 0.5783 0.3422 0.049 Uiso 1 1 calc R
C9 C -0.154(2) 0.5893(16) 0.3839(9) 0.055(7) Uani 1 1 d U
H9 H -0.1776 0.6376 0.3712 0.066 Uiso 1 1 calc R
C10 C -0.2018(18) 0.5540(14) 0.4218(8) 0.041(5) Uani 1 1 d U
H10 H -0.2545 0.5799 0.4363 0.049 Uiso 1 1 calc R
C11 C -0.1679(16) 0.4792(13) 0.4366(7) 0.035(5) Uani 1 1 d U
H11 H -0.2005 0.4521 0.4606 0.042 Uiso 1 1 calc R
C12 C -0.0894(17) 0.4454(11) 0.4171(6) 0.030(4) Uani 1 1 d U
H12 H -0.0641 0.3970 0.4292 0.036 Uiso 1 1 calc R
C13 C 0.0230(14) 0.4216(10) 0.2947(6) 0.0178(12) Uani 1 1 d U
C14 C -0.0769(13) 0.4160(10) 0.2836(6) 0.0178(12) Uani 1 1 d U
H14 H -0.1255 0.4137 0.3064 0.021 Uiso 1 1 calc R
C15 C -0.0650(13) 0.0174(10) 0.2849(6) 0.0178(12) Uani 1 1 d U
H15 H -0.1119 0.0187 0.3085 0.021 Uiso 1 1 calc R
C16 C 0.0271(14) 0.0152(10) 0.2949(6) 0.0178(12) Uani 1 1 d U
C17 C 0.0938(15) 0.0179(10) 0.2610(6) 0.0178(12) Uani 1 1 d U
H17 H 0.1605 0.0200 0.2685 0.021 Uiso 1 1 calc R
C18 C 0.0983(15) 0.4141(10) 0.2614(6) 0.0178(12) Uani 1 1 d U
H18 H 0.1634 0.4078 0.2709 0.021 Uiso 1 1 calc R
C19 C 0.1310(10) 0.2102(11) 0.4368(5) 0.016(3) Uani 1 1 d U
C20 C 0.1604(15) 0.2658(11) 0.4606(6) 0.027(4) Uani 1 1 d U
C21 C 0.2022(13) 0.3190(11) 0.4965(6) 0.019(4) Uani 1 1 d U
C22 C 0.1314(13) 0.3827(11) 0.5089(6) 0.023(4) Uani 1 1 d U
H22A H 0.1114 0.4110 0.4808 0.027 Uiso 1 1 calc R
H22B H 0.1638 0.4221 0.5290 0.027 Uiso 1 1 calc R
C23 C 0.0425(18) 0.3518(14) 0.5328(8) 0.043(5) Uani 1 1 d U
H23A H 0.0044 0.3177 0.5119 0.052 Uiso 1 1 calc R
H23B H 0.0015 0.3971 0.5428 0.052 Uiso 1 1 calc R
C24 C 0.076(2) 0.3015(14) 0.5754(8) 0.052(6) Uani 1 1 d U
H24A H 0.1117 0.3367 0.5967 0.062 Uiso 1 1 calc R
H24B H 0.0188 0.2803 0.5915 0.062 Uiso 1 1 calc R
C25 C 0.142(2) 0.2314(16) 0.5607(8) 0.055(7) Uani 1 1 d U
H25A H 0.1072 0.1955 0.5394 0.066 Uiso 1 1 calc R
H25B H 0.1620 0.1998 0.5877 0.066 Uiso 1 1 calc R
C26 C 0.2307(15) 0.2693(12) 0.5372(6) 0.032(5) Uani 1 1 d U
H26A H 0.2655 0.3034 0.5593 0.039 Uiso 1 1 calc R
H26B H 0.2752 0.2263 0.5272 0.039 Uiso 1 1 calc R
C27 C 0.1830(13) -0.0538(10) 0.3498(6) 0.018(4) Uani 1 1 d U
C28 C 0.1847(16) -0.1214(11) 0.3221(7) 0.028(4) Uani 1 1 d U
H28 H 0.1299 -0.1369 0.3047 0.034 Uiso 1 1 calc R
C29 C 0.2732(14) -0.1672(11) 0.3210(7) 0.028(4) Uani 1 1 d U
H29 H 0.2748 -0.2166 0.3050 0.034 Uiso 1 1 calc R
C30 C 0.3546(18) -0.1405(14) 0.3424(8) 0.045(6) Uani 1 1 d U
H30 H 0.4147 -0.1665 0.3373 0.054 Uiso 1 1 calc R
C31 C 0.349(2) -0.0724(17) 0.3730(10) 0.060(7) Uani 1 1 d U
H31 H 0.4017 -0.0576 0.3919 0.072 Uiso 1 1 calc R
C32 C 0.2643(17) -0.0306(15) 0.3734(8) 0.040(5) Uani 1 1 d U
H32 H 0.2613 0.0171 0.3910 0.048 Uiso 1 1 calc R
C33 C -0.0189(13) -0.0605(10) 0.3811(6) 0.017(4) Uani 1 1 d U
C34 C -0.0679(14) -0.1222(11) 0.3588(7) 0.024(4) Uani 1 1 d U
H34 H -0.0548 -0.1312 0.3274 0.029 Uiso 1 1 calc R
C35 C -0.1337(18) -0.1703(13) 0.3802(8) 0.041(6) Uani 1 1 d U
H35 H -0.1690 -0.2092 0.3634 0.049 Uiso 1 1 calc R
C36 C -0.148(2) -0.1618(18) 0.4252(10) 0.061(3) Uani 1 1 d U
H36 H -0.1840 -0.2000 0.4421 0.073 Uiso 1 1 calc R
C37 C -0.109(2) -0.0971(19) 0.4458(10) 0.069(8) Uani 1 1 d U
H37 H -0.1345 -0.0822 0.4747 0.083 Uiso 1 1 calc R
C38 C -0.0348(19) -0.0503(15) 0.4278(8) 0.047(6) Uani 1 1 d U
H38 H 0.0021 -0.0144 0.4459 0.056 Uiso 1 1 calc R
C39 C -0.1073(11) 0.2279(9) 0.3394(5) 0.014(3) Uani 1 1 d U
C40 C -0.1890(11) 0.2305(10) 0.3470(5) 0.018(3) Uani 1 1 d U
C41 C -0.294(2) 0.2279(13) 0.3662(8) 0.061(3) Uani 1 1 d DU
C42 C -0.2957(19) 0.2743(18) 0.4109(7) 0.061(3) Uani 1 1 d DU
H42A H -0.2649 0.3272 0.4063 0.073 Uiso 1 1 calc R
H42B H -0.3634 0.2834 0.4204 0.073 Uiso 1 1 calc R
C43 C -0.2433(19) 0.2295(14) 0.4477(8) 0.061(3) Uani 1 1 d DU
H43A H -0.2557 0.2549 0.4777 0.073 Uiso 1 1 calc R
H43B H -0.1729 0.2309 0.4419 0.073 Uiso 1 1 calc R
C44 C -0.279(2) 0.1433(14) 0.4483(9) 0.061(3) Uani 1 1 d DU
H44A H -0.3480 0.1438 0.4564 0.073 Uiso 1 1 calc R
H44B H -0.2441 0.1147 0.4729 0.073 Uiso 1 1 calc R
C45 C -0.267(2) 0.0949(16) 0.4046(7) 0.061(3) Uani 1 1 d DU
H45A H -0.2908 0.0393 0.4083 0.073 Uiso 1 1 calc R
H45B H -0.1997 0.0943 0.3937 0.073 Uiso 1 1 calc R
C46 C -0.3329(16) 0.1438(11) 0.3729(7) 0.038(5) Uani 1 1 d DU
H46A H -0.3375 0.1167 0.3430 0.045 Uiso 1 1 calc R
H46B H -0.3986 0.1466 0.3861 0.045 Uiso 1 1 calc R
C47 C -0.2556(12) 0.2099(12) 0.2103(5) 0.022(4) Uani 1 1 d U
C48 C -0.3644(17) 0.2163(14) 0.2086(8) 0.057(3) Uani 1 1 d DU
C49 C -0.399(2) 0.2967(14) 0.1936(7) 0.057(3) Uani 1 1 d DU
H49A H -0.3684 0.3382 0.2128 0.069 Uiso 1 1 calc R
H49B H -0.4696 0.2999 0.1983 0.069 Uiso 1 1 calc R
C50 C -0.377(2) 0.3141(15) 0.1443(7) 0.057(3) Uani 1 1 d DU
H50A H -0.4119 0.3632 0.1352 0.069 Uiso 1 1 calc R
H50B H -0.3068 0.3253 0.1414 0.069 Uiso 1 1 calc R
C51 C -0.403(2) 0.2489(11) 0.1125(9) 0.057(3) Uani 1 1 d DU
H51A H -0.4736 0.2495 0.1087 0.069 Uiso 1 1 calc R
H51B H -0.3740 0.2618 0.0825 0.069 Uiso 1 1 calc R
C52 C -0.374(2) 0.1670(14) 0.1245(8) 0.057(3) Uani 1 1 d DU
H52A H -0.3033 0.1593 0.1213 0.069 Uiso 1 1 calc R
H52B H -0.4080 0.1270 0.1055 0.069 Uiso 1 1 calc R
C53 C -0.404(2) 0.1621(16) 0.1729(7) 0.057(3) Uani 1 1 d DU
H53A H -0.3914 0.1066 0.1831 0.069 Uiso 1 1 calc R
H53B H -0.4754 0.1690 0.1733 0.069 Uiso 1 1 calc R
C54 C 0.1679(12) 0.2122(12) 0.3013(5) 0.021(3) Uani 1 1 d U
O1S O 0.3829(19) 0.5000 0.5000 0.051(6) Uani 1 2 d SU
C1S C 0.531(3) 0.442(2) 0.4748(12) 0.080(9) Uani 1 1 d U
H1S1 H 0.5024 0.4375 0.4443 0.120 Uiso 1 1 calc R
H1S2 H 0.5266 0.3903 0.4904 0.120 Uiso 1 1 calc R
H1S3 H 0.5986 0.4580 0.4722 0.120 Uiso 1 1 calc R
C2S C 0.480(3) 0.5000 0.5000 0.043(8) Uani 1 2 d SU

loop_
_atom_site_aniso_label
_atom_site_aniso_U_11
_atom_site_aniso_U_22
_atom_site_aniso_U_33
_atom_site_aniso_U_23
_atom_site_aniso_U_13
_atom_site_aniso_U_12
Au1 0.0288(4) 0.0151(3) 0.0104(3) 0.0006(2) -0.0020(3) -0.0038(3)
Au2 0.0164(3) 0.0149(3) 0.0113(3) -0.0012(2) -0.0026(3) -0.0010(3)
Au3 0.0132(3) 0.0166(3) 0.0115(2) -0.0010(3) -0.0013(2) -0.0014(3)
Au4 0.0162(3) 0.0211(3) 0.0154(3) 0.0001(3) 0.0005(2) 0.0076(3)
P1 0.035(3) 0.016(2) 0.010(2) 0.0009(17) -0.0068(19) 0.0006(19)
P2 0.013(2) 0.017(2) 0.0104(19) 0.0001(16) -0.0032(16) -0.0014(17)
P3 0.046(4) 0.017(3) 0.021(3) 0.000 -0.010(3) 0.000
P4 0.048(6) 0.164(14) 0.75(6) 0.26(3) 0.038(16) 0.036(9)
F1 0.12(2) 0.026(9) 0.036(11) 0.000 -0.026(12) 0.000
F2 0.074(15) 0.013(7) 0.033(9) 0.000 -0.030(9) 0.000
F3 0.082(9) 0.021(5) 0.025(5) -0.003(5) -0.028(6) 0.000(7)
F4 0.065(10) 0.098(12) 0.057(9) -0.006(10) -0.003(8) -0.020(12)
F7 0.162(5) 0.165(5) 0.166(5) 0.004(4) -0.006(4) 0.002(4)
F8 0.162(5) 0.165(5) 0.166(5) 0.004(4) -0.006(4) 0.002(4)
F9 0.162(5) 0.165(5) 0.166(5) 0.004(4) -0.006(4) 0.002(4)
F10 0.162(5) 0.165(5) 0.166(5) 0.004(4) -0.006(4) 0.002(4)
F11 0.162(5) 0.165(5) 0.166(5) 0.004(4) -0.006(4) 0.002(4)
F12 0.162(5) 0.165(5) 0.166(5) 0.004(4) -0.006(4) 0.002(4)
O1 0.029(6) 0.043(7) 0.054(7) -0.012(6) 0.010(6) -0.019(6)
O2 0.030(6) 0.053(7) 0.050(7) -0.002(7) 0.007(5) -0.007(7)
O3 0.023(6) 0.035(6) 0.027(5) 0.005(5) -0.003(5) -0.013(5)
C1 0.033(8) 0.017(7) 0.023(7) -0.009(6) 0.000(6) -0.013(6)
C2 0.028(7) 0.026(7) 0.022(7) 0.004(6) -0.009(6) 0.000(6)
C3 0.035(8) 0.029(7) 0.039(8) -0.004(7) -0.004(7) -0.003(7)
C4 0.028(8) 0.033(8) 0.037(8) 0.000(7) 0.007(7) -0.010(7)
C5 0.035(8) 0.022(7) 0.024(7) 0.005(6) 0.003(7) -0.003(6)
C6 0.046(9) 0.017(7) 0.035(8) 0.003(6) -0.003(7) 0.003(7)
C7 0.031(8) 0.020(7) 0.021(7) 0.006(6) -0.013(6) 0.008(6)
C8 0.055(10) 0.035(8) 0.032(8) -0.003(7) 0.000(7) 0.007(7)
C9 0.059(10) 0.048(9) 0.057(10) 0.007(8) -0.007(8) 0.000(8)
C10 0.045(9) 0.039(8) 0.039(8) -0.008(7) 0.001(7) 0.002(7)
C11 0.026(8) 0.042(8) 0.036(8) -0.007(7) 0.006(7) -0.001(7)
C12 0.049(9) 0.019(7) 0.022(7) -0.002(6) 0.006(7) -0.001(7)
C13 0.021(3) 0.015(2) 0.017(2) 0.000(3) 0.001(2) 0.002(3)
C14 0.021(3) 0.015(2) 0.017(2) 0.000(3) 0.001(2) 0.002(3)
C15 0.021(3) 0.015(2) 0.017(2) 0.000(3) 0.001(2) 0.002(3)
C16 0.021(3) 0.015(2) 0.017(2) 0.000(3) 0.001(2) 0.002(3)
C17 0.021(3) 0.015(2) 0.017(2) 0.000(3) 0.001(2) 0.002(3)
C18 0.021(3) 0.015(2) 0.017(2) 0.000(3) 0.001(2) 0.002(3)
C19 0.009(6) 0.022(7) 0.016(6) -0.007(6) 0.005(5) 0.007(6)
C20 0.030(7) 0.026(8) 0.024(7) -0.002(6) 0.007(6) 0.002(6)
C21 0.015(7) 0.025(7) 0.018(6) 0.005(6) 0.004(6) -0.003(6)
C22 0.026(7) 0.024(7) 0.018(7) -0.002(6) -0.006(6) 0.000(6)
C23 0.042(9) 0.040(8) 0.047(9) -0.007(7) 0.004(7) 0.014(7)
C24 0.063(10) 0.048(10) 0.043(9) -0.004(7) 0.014(8) -0.011(8)
C25 0.069(10) 0.052(10) 0.045(9) -0.004(8) -0.004(8) 0.002(8)
C26 0.042(8) 0.026(8) 0.028(7) 0.006(6) -0.005(6) 0.012(7)
C27 0.017(7) 0.020(7) 0.017(6) 0.000(6) 0.003(6) 0.004(6)
C28 0.037(8) 0.027(7) 0.020(7) -0.004(6) 0.000(7) -0.003(6)
C29 0.027(8) 0.020(7) 0.038(8) -0.004(6) 0.012(7) 0.010(6)
C30 0.038(9) 0.046(9) 0.052(9) 0.002(7) 0.007(7) 0.015(7)
C31 0.057(10) 0.065(10) 0.059(10) -0.009(8) 0.002(8) 0.011(8)
C32 0.037(9) 0.046(9) 0.036(8) -0.005(7) -0.011(7) 0.011(7)
C33 0.017(4) 0.017(4) 0.017(4) 0.0000(10) -0.0004(10) 0.0001(10)
C34 0.025(7) 0.019(7) 0.028(7) 0.001(6) -0.005(6) -0.012(6)
C35 0.043(9) 0.035(8) 0.044(9) 0.007(7) -0.002(7) -0.012(7)
C36 0.055(4) 0.068(4) 0.059(4) 0.001(3) 0.001(3) -0.008(3)
C37 0.070(11) 0.079(11) 0.058(11) 0.000(8) 0.005(9) -0.012(9)
C38 0.044(9) 0.051(9) 0.045(9) -0.003(7) 0.012(8) -0.019(8)
C39 0.014(3) 0.014(3) 0.014(3) 0.0000(10) -0.0001(10) 0.0004(10)
C40 0.017(4) 0.018(4) 0.018(4) 0.0002(10) 0.0000(10) 0.0002(10)
C41 0.055(4) 0.068(4) 0.059(4) 0.001(3) 0.001(3) -0.008(3)
C42 0.055(4) 0.068(4) 0.059(4) 0.001(3) 0.001(3) -0.008(3)
C43 0.055(4) 0.068(4) 0.059(4) 0.001(3) 0.001(3) -0.008(3)
C44 0.055(4) 0.068(4) 0.059(4) 0.001(3) 0.001(3) -0.008(3)
C45 0.055(4) 0.068(4) 0.059(4) 0.001(3) 0.001(3) -0.008(3)
C46 0.035(8) 0.042(8) 0.036(8) 0.009(7) 0.006(7) -0.009(7)
C47 0.025(7) 0.023(7) 0.019(6) -0.006(6) -0.016(5) 0.012(6)
C48 0.048(4) 0.065(4) 0.058(4) 0.007(3) 0.008(3) 0.005(3)
C49 0.048(4) 0.065(4) 0.058(4) 0.007(3) 0.008(3) 0.005(3)
C50 0.048(4) 0.065(4) 0.058(4) 0.007(3) 0.008(3) 0.005(3)
C51 0.048(4) 0.065(4) 0.058(4) 0.007(3) 0.008(3) 0.005(3)
C52 0.048(4) 0.065(4) 0.058(4) 0.007(3) 0.008(3) 0.005(3)
C53 0.048(4) 0.065(4) 0.058(4) 0.007(3) 0.008(3) 0.005(3)
C54 0.021(3) 0.021(3) 0.021(3) -0.0001(10) 0.0003(10) -0.0005(10)
O1S 0.051(10) 0.046(9) 0.055(9) -0.006(7) 0.000 0.000
C1S 0.074(12) 0.081(12) 0.084(12) -0.001(9) -0.006(9) 0.010(9)
C2S 0.046(11) 0.042(10) 0.042(10) -0.008(8) 0.000 0.000

loop_
_atom_type_symbol
_atom_type_description
_atom_type_scat_dispersion_real
_atom_type_scat_dispersion_imag
_atom_type_scat_source
C C 0.0033 0.0016 'International Tables Vol C Tables 4.2.6.8 and 6.1.1.4'
H H 0.0000 0.0000 'International Tables Vol C Tables 4.2.6.8 and 6.1.1.4'
O O 0.0106 0.0060 'International Tables Vol C Tables 4.2.6.8 and 6.1.1.4'
F F 0.0171 0.0103 'International Tables Vol C Tables 4.2.6.8 and 6.1.1.4'
P P 0.1023 0.0942 'International Tables Vol C Tables 4.2.6.8 and 6.1.1.4'
Au Au -2.0133 8.8022 'International Tables Vol C Tables 4.2.6.8 and 6.1.1.4'

loop_
_geom_angle_atom_site_label_1
_geom_angle_atom_site_label_2
_geom_angle_atom_site_label_3
_geom_angle
_geom_angle_site_symmetry_1
_geom_angle_site_symmetry_3
C19 Au1 C20 31.9(6) . .
C19 Au1 P1 176.9(4) . .
C20 Au1 P1 147.0(5) . .
C19 Au1 Au3 90.3(4) . .
C20 Au1 Au3 122.1(5) . .
P1 Au1 Au3 90.89(12) . .
C19 Au1 Au2 35.2(4) . .
C20 Au1 Au2 67.0(5) . .
P1 Au1 Au2 145.91(12) . .
Au3 Au1 Au2 55.07(2) . .
C19 Au2 P2 174.6(5) . .
C19 Au2 Au3 93.8(5) . .
P2 Au2 Au3 90.96(11) . .
C19 Au2 Au1 39.5(5) . .
P2 Au2 Au1 145.16(11) . .
Au3 Au2 Au1 54.36(2) . .
C54 Au3 C39 177.2(7) . .
C54 Au3 Au1 87.1(5) . .
C39 Au3 Au1 93.6(4) . .
C54 Au3 Au2 84.7(5) . .
C39 Au3 Au2 98.1(4) . .
Au1 Au3 Au2 70.567(19) . .
C54 Au3 Au4 134.6(5) . .
C39 Au3 Au4 43.4(4) . .
Au1 Au3 Au4 129.35(3) . .
Au2 Au3 Au4 128.58(3) . .
C54 Au3 Au4 38.9(5) . 4
C39 Au3 Au4 138.8(4) . 4
Au1 Au3 Au4 116.55(3) . 4
Au2 Au3 Au4 117.41(3) . 4
Au4 Au3 Au4 95.85(2) . 4
C39 Au4 C54 159.3(6) . 4
C39 Au4 C47 167.0(6) . .
C54 Au4 C47 33.7(6) 4 .
C39 Au4 C40 30.5(6) . .
C54 Au4 C40 169.8(6) 4 .
C47 Au4 C40 136.5(6) . .
C39 Au4 Au3 40.4(4) . .
C54 Au4 Au3 119.1(4) 4 .
C47 Au4 Au3 152.6(5) . .
C40 Au4 Au3 70.8(4) . .
C39 Au4 Au3 124.2(4) . 4
C54 Au4 Au3 35.0(4) 4 4
C47 Au4 Au3 68.7(5) . 4
C40 Au4 Au3 154.4(4) . 4
Au3 Au4 Au3 84.15(2) . 4
C1 P1 C13 104.3(9) . .
C1 P1 C7 108.9(9) . .
C13 P1 C7 101.3(8) . .
C1 P1 Au1 112.1(7) . .
C13 P1 Au1 119.7(6) . .
C7 P1 Au1 109.8(6) . .
C33 P2 C16 104.7(8) . .
C33 P2 C27 107.3(8) . .
C16 P2 C27 104.5(8) . .
C33 P2 Au2 111.8(6) . .
C16 P2 Au2 118.6(6) . .
C27 P2 Au2 109.2(6) . .
F2 P3 F3 90.0(6) . .
F2 P3 F3 90.0(6) . 4
F3 P3 F3 179.9(11) . 4
F2 P3 F4 89.5(8) . 4
F3 P3 F4 90.5(7) . 4
F3 P3 F4 89.5(7) 4 4
F2 P3 F4 89.5(9) . .
F3 P3 F4 89.5(7) . .
F3 P3 F4 90.5(7) 4 .
F4 P3 F4 179.0(17) 4 .
F2 P3 F1 180.000(5) . .
F3 P3 F1 90.0(6) . .
F3 P3 F1 90.0(6) 4 .
F4 P3 F1 90.5(8) 4 .
F4 P3 F1 90.5(8) . .
F12 P4 F9 96.1(18) . .
F12 P4 F7 89.5(10) . .
F9 P4 F7 90.0(10) . .
F12 P4 F10 177.0(19) . .
F9 P4 F10 81.0(15) . .
F7 P4 F10 89.9(10) . .
F12 P4 F8 90.6(10) . .
F9 P4 F8 90.1(11) . .
F7 P4 F8 179.8(10) . .
F10 P4 F8 90.0(10) . .
F12 P4 F11 90.6(16) . .
F9 P4 F11 173.3(18) . .
F7 P4 F11 89.8(11) . .
F10 P4 F11 92.3(18) . .
F8 P4 F11 90.0(10) . .
C21 O1 H1O 109.5 . .
C41 O2 H2O 109.5 . .
C48 O3 H3O 109.5 . .
C2 C1 C6 118.9(18) . .
C2 C1 P1 119.2(14) . .
C6 C1 P1 121.9(16) . .
C1 C2 C3 120.9(18) . .
C1 C2 H2 119.5 . .
C3 C2 H2 119.5 . .
C4 C3 C2 119(2) . .
C4 C3 H3 120.5 . .
C2 C3 H3 120.5 . .
C3 C4 C5 120.3(19) . .
C3 C4 H4 119.9 . .
C5 C4 H4 119.9 . .
C6 C5 C4 121.8(19) . .
C6 C5 H5 119.1 . .
C4 C5 H5 119.1 . .
C5 C6 C1 119(2) . .
C5 C6 H6 120.4 . .
C1 C6 H6 120.4 . .
C12 C7 C8 125(2) . .
C12 C7 P1 119.5(14) . .
C8 C7 P1 114.8(16) . .
C7 C8 C9 115(2) . .
C7 C8 H8 122.5 . .
C9 C8 H8 122.5 . .
C10 C9 C8 121(2) . .
C10 C9 H9 119.6 . .
C8 C9 H9 119.6 . .
C11 C10 C9 117(2) . .
C11 C10 H10 121.5 . .
C9 C10 H10 121.5 . .
C12 C11 C10 121(2) . .
C12 C11 H11 119.7 . .
C10 C11 H11 119.7 . .
C7 C12 C11 120.8(19) . .
C7 C12 H12 119.6 . .
C11 C12 H12 119.6 . .
C14 C13 C18 122.9(16) . .
C14 C13 P1 119.8(13) . .
C18 C13 P1 117.1(14) . .
C18 C14 C13 116.0(17) 4 .
C18 C14 H14 122.0 4 .
C13 C14 H14 122.0 . .
C16 C15 C17 119.5(18) . 4
C16 C15 H15 120.2 . .
C17 C15 H15 120.2 4 .
C15 C16 C17 119.8(18) . .
C15 C16 P2 121.5(14) . .
C17 C16 P2 118.6(14) . .
C16 C17 C15 120.5(18) . 4
C16 C17 H17 119.7 . .
C15 C17 H17 119.7 4 .
C14 C18 C13 120.2(18) 4 .
C14 C18 H18 119.9 4 .
C13 C18 H18 119.9 . .
C20 C19 Au2 174.2(14) . .
C20 C19 Au1 76.2(12) . .
Au2 C19 Au1 105.3(6) . .
C19 C20 C21 167.4(19) . .
C19 C20 Au1 71.9(12) . .
C21 C20 Au1 120.6(12) . .
O1 C21 C22 110.9(15) . .
O1 C21 C20 106.3(14) . .
C22 C21 C20 109.9(15) . .
O1 C21 C26 108.4(15) . .
C22 C21 C26 111.9(15) . .
C20 C21 C26 109.4(15) . .
C21 C22 C23 114.0(16) . .
C21 C22 H22A 108.8 . .
C23 C22 H22A 108.8 . .
C21 C22 H22B 108.8 . .
C23 C22 H22B 108.8 . .
H22A C22 H22B 107.7 . .
C22 C23 C24 108.0(19) . .
C22 C23 H23A 110.1 . .
C24 C23 H23A 110.1 . .
C22 C23 H23B 110.1 . .
C24 C23 H23B 110.1 . .
H23A C23 H23B 108.4 . .
C25 C24 C23 111.0(19) . .
C25 C24 H24A 109.4 . .
C23 C24 H24A 109.4 . .
C25 C24 H24B 109.4 . .
C23 C24 H24B 109.4 . .
H24A C24 H24B 108.0 . .
C24 C25 C26 106(2) . .
C24 C25 H25A 110.5 . .
C26 C25 H25A 110.5 . .
C24 C25 H25B 110.5 . .
C26 C25 H25B 110.5 . .
H25A C25 H25B 108.6 . .
C21 C26 C25 111.8(17) . .
C21 C26 H26A 109.3 . .
C25 C26 H26A 109.3 . .
C21 C26 H26B 109.3 . .
C25 C26 H26B 109.3 . .
H26A C26 H26B 107.9 . .
C32 C27 C28 120.5(18) . .
C32 C27 P2 120.6(15) . .
C28 C27 P2 118.8(15) . .
C27 C28 C29 117.2(18) . .
C27 C28 H28 121.4 . .
C29 C28 H28 121.4 . .
C30 C29 C28 121.2(18) . .
C30 C29 H29 119.4 . .
C28 C29 H29 119.4 . .
C29 C30 C31 120(2) . .
C29 C30 H30 120.1 . .
C31 C30 H30 120.1 . .
C32 C31 C30 117(3) . .
C32 C31 H31 121.5 . .
C30 C31 H31 121.5 . .
C31 C32 C27 124(2) . .
C31 C32 H32 118.2 . .
C27 C32 H32 118.2 . .
C38 C33 C34 118.2(18) . .
C38 C33 P2 117.2(15) . .
C34 C33 P2 124.5(14) . .
C35 C34 C33 122.8(19) . .
C35 C34 H34 118.6 . .
C33 C34 H34 118.6 . .
C36 C35 C34 119(2) . .
C36 C35 H35 120.4 . .
C34 C35 H35 120.4 . .
C35 C36 C37 118(3) . .
C35 C36 H36 121.1 . .
C37 C36 H36 121.1 . .
C36 C37 C38 125(3) . .
C36 C37 H37 117.5 . .
C38 C37 H37 117.5 . .
C33 C38 C37 115(2) . .
C33 C38 H38 122.6 . .
C37 C38 H38 122.6 . .
C40 C39 Au3 175.3(14) . .
C40 C39 Au4 79.5(11) . .
Au3 C39 Au4 96.3(6) . .
C39 C40 C41 169.4(18) . .
C39 C40 Au4 70.0(10) . .
C41 C40 Au4 119.5(12) . .
O2 C41 C46 112.6(19) . .
O2 C41 C42 103.1(18) . .
C46 C41 C42 111(2) . .
O2 C41 C40 108.1(17) . .
C46 C41 C40 113.7(19) . .
C42 C41 C40 107.9(18) . .
C43 C42 C41 111(2) . .
C43 C42 H42A 109.4 . .
C41 C42 H42A 109.4 . .
C43 C42 H42B 109.4 . .
C41 C42 H42B 109.4 . .
H42A C42 H42B 108.0 . .
C42 C43 C44 109(2) . .
C42 C43 H43A 109.9 . .
C44 C43 H43A 109.9 . .
C42 C43 H43B 109.9 . .
C44 C43 H43B 109.9 . .
H43A C43 H43B 108.3 . .
C43 C44 C45 117(2) . .
C43 C44 H44A 107.9 . .
C45 C44 H44A 107.9 . .
C43 C44 H44B 107.9 . .
C45 C44 H44B 107.9 . .
H44A C44 H44B 107.2 . .
C44 C45 C46 100(2) . .
C44 C45 H45A 111.9 . .
C46 C45 H45A 111.9 . .
C44 C45 H45B 111.9 . .
C46 C45 H45B 111.9 . .
H45A C45 H45B 109.6 . .
C41 C46 C45 111(2) . .
C41 C46 H46A 109.4 . .
C45 C46 H46A 109.4 . .
C41 C46 H46B 109.4 . .
C45 C46 H46B 109.4 . .
H46A C46 H46B 108.0 . .
C54 C47 C48 161.5(18) 4 .
C54 C47 Au4 70.7(10) 4 .
C48 C47 Au4 126.3(13) . .
O3 C48 C49 115.9(18) . .
O3 C48 C53 106.5(18) . .
C49 C48 C53 103(2) . .
O3 C48 C47 107.8(17) . .
C49 C48 C47 113(2) . .
C53 C48 C47 110(2) . .
C48 C49 C50 113(2) . .
C48 C49 H49A 108.9 . .
C50 C49 H49A 108.9 . .
C48 C49 H49B 108.9 . .
C50 C49 H49B 108.9 . .
H49A C49 H49B 107.8 . .
C51 C50 C49 114(2) . .
C51 C50 H50A 108.7 . .
C49 C50 H50A 108.7 . .
C51 C50 H50B 108.7 . .
C49 C50 H50B 108.7 . .
H50A C50 H50B 107.6 . .
C52 C51 C50 118(2) . .
C52 C51 H51A 107.8 . .
C50 C51 H51A 107.8 . .
C52 C51 H51B 107.8 . .
C50 C51 H51B 107.8 . .
H51A C51 H51B 107.1 . .
C51 C52 C53 102(2) . .
C51 C52 H52A 111.4 . .
C53 C52 H52A 111.4 . .
C51 C52 H52B 111.4 . .
C53 C52 H52B 111.4 . .
H52A C52 H52B 109.3 . .
C52 C53 C48 122(2) . .
C52 C53 H53A 106.8 . .
C48 C53 H53A 106.8 . .
C52 C53 H53B 106.8 . .
C48 C53 H53B 106.8 . .
H53A C53 H53B 106.6 . .
C47 C54 Au3 178.0(16) 4 .
C47 C54 Au4 75.6(10) 4 4
Au3 C54 Au4 106.0(7) . 4
C2S C1S H1S1 109.5 . .
C2S C1S H1S2 109.5 . .
H1S1 C1S H1S2 109.5 . .
C2S C1S H1S3 109.5 . .
H1S1 C1S H1S3 109.5 . .
H1S2 C1S H1S3 109.5 . .
O1S C2S C1S 120(2) . 3_566
O1S C2S C1S 120(2) . .
C1S C2S C1S 120(4) 3_566 .

loop_
_geom_bond_atom_site_label_1
_geom_bond_atom_site_label_2
_geom_bond_distance
_geom_bond_site_symmetry_2
_geom_bond_publ_flag
Au1 C19 2.213(18) . ?
Au1 C20 2.260(19) . ?
Au1 P1 2.267(5) . yes
Au1 Au3 2.8937(9) . yes
Au1 Au2 3.3577(7) . yes
Au2 C19 2.007(17) . ?
Au2 P2 2.289(4) . yes
Au2 Au3 2.9192(9) . yes
Au3 C54 1.962(17) . ?
Au3 C39 2.020(15) . ?
Au3 Au4 3.0998(8) . yes
Au3 Au4 3.2834(8) 4 yes
Au4 C39 2.141(14) . ?
Au4 C54 2.146(15) 4 ?
Au4 C47 2.203(15) . ?
Au4 C40 2.240(15) . ?
Au4 Au3 3.2833(8) 4 yes
P1 C1 1.763(19) . ?
P1 C13 1.874(18) . ?
P1 C7 1.88(2) . ?
P2 C33 1.806(18) . ?
P2 C16 1.851(18) . ?
P2 C27 1.851(18) . ?
P3 F2 1.586(19) . ?
P3 F3 1.591(9) . ?
P3 F3 1.591(9) 4 ?
P3 F4 1.602(16) 4 ?
P3 F4 1.602(16) . ?
P3 F1 1.61(2) . ?
P4 F12 1.657(16) . ?
P4 F9 1.660(16) . ?
P4 F7 1.665(17) . ?
P4 F10 1.667(16) . ?
P4 F8 1.670(17) . ?
P4 F11 1.695(16) . ?
O1 C21 1.48(2) . ?
O1 H1O 0.8400 . ?
O2 C41 1.46(3) . ?
O2 H2O 0.8400 . ?
O3 C48 1.45(3) . ?
O3 H3O 0.8400 . ?
C1 C2 1.40(3) . ?
C1 C6 1.43(3) . ?
C2 C3 1.41(3) . ?
C2 H2 0.9500 . ?
C3 C4 1.39(3) . ?
C3 H3 0.9500 . ?
C4 C5 1.40(3) . ?
C4 H4 0.9500 . ?
C5 C6 1.37(3) . ?
C5 H5 0.9500 . ?
C6 H6 0.9500 . ?
C7 C12 1.30(3) . ?
C7 C8 1.37(3) . ?
C8 C9 1.42(4) . ?
C8 H8 0.9500 . ?
C9 C10 1.42(4) . ?
C9 H9 0.9500 . ?
C10 C11 1.40(3) . ?
C10 H10 0.9500 . ?
C11 C12 1.35(3) . ?
C11 H11 0.9500 . ?
C12 H12 0.9500 . ?
C13 C14 1.42(3) . ?
C13 C18 1.44(3) . ?
C14 C18 1.35(2) 4 ?
C14 H14 0.9500 . ?
C15 C16 1.31(3) . ?
C15 C17 1.41(2) 4 ?
C15 H15 0.9500 . ?
C16 C17 1.36(3) . ?
C17 C15 1.41(2) 4 ?
C17 H17 0.9500 . ?
C18 C14 1.35(2) 4 ?
C18 H18 0.9500 . ?
C19 C20 1.23(2) . ?
C20 C21 1.49(2) . ?
C21 C22 1.49(2) . ?
C21 C26 1.51(2) . ?
C22 C23 1.51(3) . ?
C22 H22A 0.9900 . ?
C22 H22B 0.9900 . ?
C23 C24 1.57(3) . ?
C23 H23A 0.9900 . ?
C23 H23B 0.9900 . ?
C24 C25 1.54(3) . ?
C24 H24A 0.9900 . ?
C24 H24B 0.9900 . ?
C25 C26 1.55(3) . ?
C25 H25A 0.9900 . ?
C25 H25B 0.9900 . ?
C26 H26A 0.9900 . ?
C26 H26B 0.9900 . ?
C27 C32 1.38(3) . ?
C27 C28 1.39(3) . ?
C28 C29 1.44(3) . ?
C28 H28 0.9500 . ?
C29 C30 1.37(3) . ?
C29 H29 0.9500 . ?
C30 C31 1.45(4) . ?
C30 H30 0.9500 . ?
C31 C32 1.36(4) . ?
C31 H31 0.9500 . ?
C32 H32 0.9500 . ?
C33 C38 1.40(3) . ?
C33 C34 1.40(2) . ?
C34 C35 1.37(3) . ?
C34 H34 0.9500 . ?
C35 C36 1.34(4) . ?
C35 H35 0.9500 . ?
C36 C37 1.35(4) . ?
C36 H36 0.9500 . ?
C37 C38 1.40(4) . ?
C37 H37 0.9500 . ?
C38 H38 0.9500 . ?
C39 C40 1.15(2) . ?
C40 C41 1.56(3) . ?
C41 C46 1.516(17) . ?
C41 C42 1.522(18) . ?
C42 C43 1.502(18) . ?
C42 H42A 0.9900 . ?
C42 H42B 0.9900 . ?
C43 C44 1.521(18) . ?
C43 H43A 0.9900 . ?
C43 H43B 0.9900 . ?
C44 C45 1.523(18) . ?
C44 H44A 0.9900 . ?
C44 H44B 0.9900 . ?
C45 C46 1.533(18) . ?
C45 H45A 0.9900 . ?
C45 H45B 0.9900 . ?
C46 H46A 0.9900 . ?
C46 H46B 0.9900 . ?
C47 C54 1.26(2) 4 ?
C47 C48 1.51(3) . ?
C48 C49 1.491(17) . ?
C48 C53 1.492(17) . ?
C49 C50 1.504(17) . ?
C49 H49A 0.9900 . ?
C49 H49B 0.9900 . ?
C50 C51 1.478(17) . ?
C50 H50A 0.9900 . ?
C50 H50B 0.9900 . ?
C51 C52 1.469(17) . ?
C51 H51A 0.9900 . ?
C51 H51B 0.9900 . ?
C52 C53 1.483(17) . ?
C52 H52A 0.9900 . ?
C52 H52B 0.9900 . ?
C53 H53A 0.9900 . ?
C53 H53B 0.9900 . ?
C54 C47 1.26(2) 4 ?
C54 Au4 2.146(15) 4 ?
O1S C2S 1.35(4) . ?
C1S C2S 1.41(4) . ?
C1S H1S1 0.9800 . ?
C1S H1S2 0.9800 . ?
C1S H1S3 0.9800 . ?
C2S C1S 1.41(4) 3_566 ?

loop_
_geom_hbond_atom_site_label_D
_geom_hbond_atom_site_label_H
_geom_hbond_atom_site_label_A
_geom_hbond_distance_DH
_geom_hbond_distance_HA
_geom_hbond_distance_DA
_geom_hbond_angle_DHA
O1 H1O O1S 0.84 2.06 2.837(19) 153.3
O2 H2O O3 0.84 2.14 2.95(2) 164.0

loop_
_platon_squeeze_void_nr
_platon_squeeze_void_average_x
_platon_squeeze_void_average_y
_platon_squeeze_void_average_z
_platon_squeeze_void_volume
_platon_squeeze_void_count_electrons
_platon_squeeze_void_content
1 0.416 0.000 0.500 232 126 ' '
2 0.500 0.709 0.250 523 296 ' '
3 0.500 0.291 0.750 524 296 ' '
4 0.586 1.000 0.000 229 127 ' '
